data_7159810
loop_
_publ_author_name
'Yamaguchi, Ayuta'
'Obiya, Naoki'
'Arichi, Norihito'
'Oishi, Shinya'
'Ohno, Hiroaki'
'Inuki, Shinsuke'

_publ_section_title
;
 Synthesis of labionin and avionin precursors <i>via</i> a
 nitrogen-centred-radical-triggered 1,5-HAT reaction of Tris derivatives.
;
_journal_issue 10
_journal_name_full 'Organic &amp; biomolecular chemistry'
_journal_page_first 2049
_journal_page_last 2055
_journal_paper_doi 10.1039/d3ob02037a
_journal_volume 22
_journal_year 2024
_chemical_formula_moiety 'C21 H32 N2 O7 S'
_chemical_formula_sum 'C21 H32 N2 O7 S'
_chemical_formula_weight 456.54
_space_group_crystal_system monoclinic
_space_group_IT_number 14
_space_group_name_Hall '-P 2ybc'
_space_group_name_H-M_alt 'P 1 21/c 1'
_atom_sites_solution_hydrogens geom
_atom_sites_solution_primary dual
_audit_creation_date 2023-04-29
_audit_creation_method
;
Olex2 1.3-ac4
(compiled 2020.11.27 svn.r5f609507 for Rigaku Oxford Diffraction, GUI svn.r6214)
;
_audit_update_record
;
2023-12-13 deposited with the CCDC.	2024-01-19 downloaded from the CCDC.
;
_cell_angle_alpha 90
_cell_angle_beta 94.0290(10)
_cell_angle_gamma 90
_cell_formula_units_Z 4
_cell_length_a 16.8319(2)
_cell_length_b 10.57530(10)
_cell_length_c 12.59590(10)
_cell_measurement_reflns_used 20801
_cell_measurement_temperature 93
_cell_measurement_theta_max 71.7700
_cell_measurement_theta_min 3.5280
_cell_volume 2236.56(4)
_computing_cell_refinement 'CrysAlisPro 1.171.41.122a (Rigaku OD, 2021)'
_computing_data_collection 'CrysAlisPro 1.171.41.122a (Rigaku OD, 2021)'
_computing_data_reduction 'CrysAlisPro 1.171.41.122a (Rigaku OD, 2021)'
_computing_molecular_graphics 'Olex2 1.3-ac4 (Dolomanov et al., 2009)'
_computing_publication_material 'Olex2 1.3-ac4 (Dolomanov et al., 2009)'
_computing_structure_refinement 'SHELXL 2018/3 (Sheldrick, 2015)'
_computing_structure_solution 'SHELXT 2018/2 (Sheldrick, 2018)'
_diffrn_ambient_temperature 93
_diffrn_detector 'Hybrid Pixel Array Detector'
_diffrn_detector_area_resol_mean 5.8140
_diffrn_measured_fraction_theta_full 0.998
_diffrn_measured_fraction_theta_max 0.985
_diffrn_measurement_details
;
List of Runs (angles in degrees, time in seconds):

  # Type    Start    End  Width  t~exp~   \w     \q     \k     \f   Frames
#--------------------------------------------------------------------------
  1  \w     39.00  93.00   0.50    0.50    --    5.00  60.00 120.00  108
  2  \w    -76.00 -38.00   0.50    0.50    --    5.00  60.00 150.00   76
  3  \w     27.00  93.00   0.50    0.50    --    5.00  50.00   0.00  132
  4  \w     51.00  94.00   0.50    0.50    --    5.00  60.00  90.00   86
  5  \w    -75.00 -29.00   0.50    0.50    --  -46.70  50.00 150.00   92
  6  \w    -10.00  42.00   0.50    0.50    --  -46.70  15.00 175.90  104
  7  \w     -2.00  42.00   0.50    0.50    --  -46.70  30.00 150.00   88
  8  \w   -136.00 -75.00   0.50    0.50    --  -46.70  20.00 150.00  122
  9  \w    -60.00 -33.00   0.50    0.50    --  -46.70  20.00 150.00   54
 10  \w    -33.00  -8.00   0.50    0.50    --  -97.40  25.00 179.53   50
 11  \w   -138.00-112.00   0.50    0.50    --  -97.40  46.00  -3.22   52
 12  \w   -187.00-153.00   0.50    0.50    --  -97.40  46.00  -3.22   68
 13  \w    -47.00 -21.00   0.50    0.50    --  -97.40  46.00  -3.22   52
 14  \w   -166.00-140.00   0.50    0.50    --  -97.40  41.00  -7.93   52
 15  \w   -125.00 -98.00   0.50    0.50    --  -97.40  25.00 179.53   54
 16  \w    -49.00  -8.00   0.50    0.50    --  -97.40   5.00 175.12   82
 17  \w    -60.00 -10.00   0.50    0.50    --  -97.40  27.00  -7.07  100
 18  \w   -187.00 -64.00   0.50    0.50    --  -97.40   0.00   0.00  246
 19  \w   -125.00 -90.00   0.50    0.50    --  -97.40  27.00  -7.07   70
 20  \w    -52.00  -8.00   0.50    0.50    --  -97.40  43.00 178.01   88
 21  \w    -33.00  -8.00   0.50    0.50    --  -97.40  34.00 178.98   50
 22  \w    -69.00 -27.00   0.50    0.50    --  -97.40  50.00  -7.16   84
 23  \w   -139.00  -8.00   0.50    0.50    --  -97.40  40.00  60.00  262
 24  \w   -185.00 -90.00   0.50    0.50    --  -97.40  10.00   0.00  190
 25  \w    -42.00  -8.00   0.50    0.50    --  -97.40  10.00   0.00   68
 26  \w   -187.00-129.00   0.50    0.50    --  -97.40  27.00  -7.07  116
 27  \w   -187.00 -82.00   0.50    0.50    --  -97.40  50.00  -7.16  210
 28  \w    -48.00  -9.00   0.50    0.50    --  -97.40  40.00  30.00   78
 29  \w    -60.00 -26.00   0.50    0.50    --  -97.40  50.00  90.00   68
 30  \w   -142.00  -8.00   0.50    0.50    --  -97.40   0.00 150.00  268
 31  \w    -33.00  -8.00   0.50    0.50    --  -97.40  41.00  -7.93   50
 32  \w    -43.00  -9.00   0.50    0.50    --  -97.40  13.00 177.55   68
 33  \w   -187.00-161.00   0.50    0.50    --  -97.40  18.00  -6.05   52
 34  \w   -185.00-113.00   0.50    0.50    --  -97.40  43.00 178.01  144
 35  \w    -35.00 -10.00   0.50    0.50    --  -97.40  25.00 175.99   50
 36  \w   -146.00-108.00   0.50    0.50    --  -97.40   5.00 175.12   76
;
_diffrn_measurement_device 'four-circle diffractometer'
_diffrn_measurement_device_type 'XtaLAB AFC11 (RCD3): quarter-chi single'
_diffrn_measurement_method '\w scans'
_diffrn_orient_matrix_type 'CrysAlisPro convention (1999,Acta A55,543-557)'
_diffrn_orient_matrix_UB_11 -0.0854588000
_diffrn_orient_matrix_UB_12 -0.0278510000
_diffrn_orient_matrix_UB_13 -0.0458815000
_diffrn_orient_matrix_UB_21 0.0308450000
_diffrn_orient_matrix_UB_22 -0.1133480000
_diffrn_orient_matrix_UB_23 -0.0619290000
_diffrn_orient_matrix_UB_31 -0.0128845000
_diffrn_orient_matrix_UB_32 -0.0870900000
_diffrn_orient_matrix_UB_33 0.0953789000
_diffrn_radiation_monochromator mirror
_diffrn_radiation_probe x-ray
_diffrn_radiation_type 'Cu K\a'
_diffrn_radiation_wavelength 1.54184
_diffrn_reflns_av_R_equivalents 0.0383
_diffrn_reflns_av_unetI/netI 0.0165
_diffrn_reflns_Laue_measured_fraction_full 0.998
_diffrn_reflns_Laue_measured_fraction_max 0.985
_diffrn_reflns_limit_h_max 20
_diffrn_reflns_limit_h_min -20
_diffrn_reflns_limit_k_max 12
_diffrn_reflns_limit_k_min -13
_diffrn_reflns_limit_l_max 15
_diffrn_reflns_limit_l_min -15
_diffrn_reflns_number 24384
_diffrn_reflns_point_group_measured_fraction_full 0.998
_diffrn_reflns_point_group_measured_fraction_max 0.985
_diffrn_reflns_theta_full 67.684
_diffrn_reflns_theta_max 72.202
_diffrn_reflns_theta_min 4.942
_diffrn_source 'Rotating-anode X-ray tube'
_diffrn_source_type 'Rigaku (Cu) X-ray Source'
_exptl_absorpt_coefficient_mu 1.673
_exptl_absorpt_correction_T_max 1.00000
_exptl_absorpt_correction_T_min 0.80267
_exptl_absorpt_correction_type multi-scan
_exptl_absorpt_process_details
;
CrysAlisPro 1.171.41.122a (Rigaku Oxford Diffraction, 2021)
Empirical absorption correction using spherical harmonics,
implemented in SCALE3 ABSPACK scaling algorithm.
;
_exptl_crystal_colour 'clear light colourless'
_exptl_crystal_colour_lustre clear
_exptl_crystal_colour_modifier light
_exptl_crystal_colour_primary colourless
_exptl_crystal_density_diffrn 1.356
_exptl_crystal_description plate
_exptl_crystal_F_000 976
_exptl_crystal_size_max 0.1
_exptl_crystal_size_mid 0.1
_exptl_crystal_size_min 0.1
_refine_diff_density_max 0.449
_refine_diff_density_min -0.558
_refine_diff_density_rms 0.053
_refine_ls_extinction_coef 0.0063(3)
_refine_ls_extinction_expression Fc^*^=kFc[1+0.001xFc^2^\l^3^/sin(2\q)]^-1/4^
_refine_ls_extinction_method 'SHELXL-2018/3 (Sheldrick 2018)'
_refine_ls_goodness_of_fit_ref 1.042
_refine_ls_hydrogen_treatment constr
_refine_ls_matrix_type full
_refine_ls_number_parameters 288
_refine_ls_number_reflns 4358
_refine_ls_number_restraints 0
_refine_ls_restrained_S_all 1.042
_refine_ls_R_factor_all 0.0353
_refine_ls_R_factor_gt 0.0351
_refine_ls_shift/su_max 0.001
_refine_ls_shift/su_mean 0.000
_refine_ls_structure_factor_coef Fsqd
_refine_ls_weighting_details 'w=1/[\s^2^(Fo^2^)+(0.0483P)^2^+1.2927P] where P=(Fo^2^+2Fc^2^)/3'
_refine_ls_weighting_scheme calc
_refine_ls_wR_factor_gt 0.0907
_refine_ls_wR_factor_ref 0.0913
_reflns_Friedel_coverage 0.000
_reflns_number_gt 4335
_reflns_number_total 4358
_reflns_threshold_expression 'I > 2\s(I)'
_cod_data_source_file d3ob02037a2.cif
_cod_data_source_block exp_231_auto
_cod_depositor_comments 'Adding full bibliography for 7159810--7159811.cif.'
_cod_database_code 7159810
_shelx_shelxl_version_number 2018/3
_chemical_oxdiff_formula C21H32N2O7S
_shelx_space_group_comment
;
The symmetry employed for this shelxl refinement is uniquely defined
by the following loop, which should always be used as a source of
symmetry information in preference to the above space-group names.
They are only intended as comments.
;
_shelx_estimated_absorpt_t_max 0.851
_shelx_estimated_absorpt_t_min 0.851
_reflns_odcompleteness_completeness 99.95
_reflns_odcompleteness_iscentric 1
_reflns_odcompleteness_theta 66.97
_olex2_refinement_description
;
1. Fixed Uiso
 At 1.2 times of:
  All C(H) groups, All C(H,H) groups, All N(H) groups
 At 1.5 times of:
  All C(H,H,H) groups, All O(H) groups
2.a Ternary CH refined with riding coordinates:
 C00B(H00B), C00N(H00N)
2.b Secondary CH2 refined with riding coordinates:
 C00D(H00C,H00D), C00I(H00E,H00H), C00R(H00U,H00V)
2.c Aromatic/amide H refined with riding coordinates:
 N00A(H00A), C00F(H00F), C00G(H00G), C00J(H00J), C00P(H00Q)
2.d Idealised Me refined as rotating group:
 C00L(H00I,H00K,H00L), C00O(H00M,H00O,H00P), C00Q(H00R,H00S,H00T), C00S(H00W,
 H00X,H00Y), C00T(H00Z,H,HA), C00V(H00,HB,HC)
2.e Idealised tetrahedral OH refined as rotating group:
 O008(H008)
;
_olex2_submission_special_instructions 'No special instructions were received'
_oxdiff_exptl_absorpt_empirical_details
;
Empirical correction (ABSPACK) includes:
- Absorption correction using spherical harmonics
- Frame scaling
;
_oxdiff_exptl_absorpt_empirical_full_max 1.283
_oxdiff_exptl_absorpt_empirical_full_min 0.728

loop_
_space_group_symop_operation_xyz
'x, y, z'
'-x, y+1/2, -z+1/2'
'-x, -y, -z'
'x, -y-1/2, z-1/2'

loop_
_atom_site_label
_atom_site_type_symbol
_atom_site_fract_x
_atom_site_fract_y
_atom_site_fract_z
_atom_site_U_iso_or_equiv
_atom_site_adp_type
_atom_site_occupancy
_atom_site_site_symmetry_order
_atom_site_calc_flag
_atom_site_refinement_flags_posn
_atom_site_refinement_flags_adp
_atom_site_refinement_flags_occupancy
_atom_site_disorder_assembly
_atom_site_disorder_group
S001 S 0.68864(2) 0.51899(3) 0.91361(2) 0.01822(11) Uani 1 1 d . . . . .
O002 O 0.65848(5) 0.84857(8) 0.92224(7) 0.0167(2) Uani 1 1 d . . . . .
O003 O 0.75141(6) 0.56261(9) 0.98749(7) 0.0232(2) Uani 1 1 d . . . . .
O004 O 0.84655(5) 0.70296(9) 0.59604(7) 0.0188(2) Uani 1 1 d . . . . .
O005 O 0.84461(6) 0.81504(10) 0.74984(8) 0.0237(2) Uani 1 1 d . . . . .
O006 O 0.63995(6) 1.00839(9) 0.79588(7) 0.0190(2) Uani 1 1 d . . . . .
O007 O 0.62473(6) 0.44462(10) 0.94957(8) 0.0265(2) Uani 1 1 d . . . . .
O008 O 0.49202(6) 0.77175(11) 0.88592(9) 0.0295(2) Uani 1 1 d . . . . .
H008 H 0.535835 0.795396 0.915366 0.044 Uiso 1 1 calc R U . . .
N009 N 0.64921(6) 0.64523(10) 0.85835(8) 0.0167(2) Uani 1 1 d . . . . .
N00A N 0.73081(6) 0.73353(10) 0.66703(8) 0.0163(2) Uani 1 1 d . . . . .
H00A H 0.711980 0.676922 0.620634 0.020 Uiso 1 1 calc R U . . .
C00B C 0.69309(8) 0.76167(12) 0.84995(10) 0.0152(3) Uani 1 1 d . . . . .
H00B H 0.751375 0.749386 0.868082 0.018 Uiso 1 1 calc R U . . .
C00C C 0.67559(7) 0.80090(12) 0.73226(10) 0.0160(3) Uani 1 1 d . . . . .
C00D C 0.68067(8) 0.94416(12) 0.71612(10) 0.0182(3) Uani 1 1 d . . . . .
H00C H 0.737200 0.970718 0.720143 0.022 Uiso 1 1 calc R U . . .
H00D H 0.656408 0.966776 0.644767 0.022 Uiso 1 1 calc R U . . .
C00E C 0.73256(8) 0.42947(12) 0.81499(10) 0.0176(3) Uani 1 1 d . . . . .
C00F C 0.84823(8) 0.36929(13) 0.72738(11) 0.0221(3) Uani 1 1 d . . . . .
H00F H 0.903458 0.378527 0.718154 0.027 Uiso 1 1 calc R U . . .
C00G C 0.68704(8) 0.34137(13) 0.75523(11) 0.0202(3) Uani 1 1 d . . . . .
H00G H 0.631975 0.331485 0.765285 0.024 Uiso 1 1 calc R U . . .
C00H C 0.81065(8) 0.75679(12) 0.67678(10) 0.0174(3) Uani 1 1 d . . . . .
C00I C 0.59089(8) 0.75084(13) 0.70602(10) 0.0186(3) Uani 1 1 d . . . . .
H00E H 0.584635 0.722359 0.631026 0.022 Uiso 1 1 calc R U . . .
H00H H 0.551394 0.818304 0.716341 0.022 Uiso 1 1 calc R U . . .
C00J C 0.81299(8) 0.44498(13) 0.80056(11) 0.0216(3) Uani 1 1 d . . . . .
H00J H 0.843432 0.506635 0.840316 0.026 Uiso 1 1 calc R U . . .
C00K C 0.93278(8) 0.72251(13) 0.58703(10) 0.0193(3) Uani 1 1 d . . . . .
C00L C 0.98051(8) 0.66024(15) 0.67984(12) 0.0251(3) Uani 1 1 d . . . . .
H00I H 0.969548 0.703243 0.746162 0.038 Uiso 1 1 calc R U . . .
H00K H 1.037464 0.666292 0.668971 0.038 Uiso 1 1 calc R U . . .
H00L H 0.965258 0.571050 0.684184 0.038 Uiso 1 1 calc R U . . .
C00M C 0.80408(8) 0.27962(12) 0.66688(10) 0.0195(3) Uani 1 1 d . . . . .
C00N C 0.57787(8) 0.63911(13) 0.78154(10) 0.0191(3) Uani 1 1 d . . . . .
H00N H 0.577802 0.557733 0.741104 0.023 Uiso 1 1 calc R U . . .
C00O C 0.95126(9) 0.86268(14) 0.57789(13) 0.0270(3) Uani 1 1 d . . . . .
H00M H 0.914075 0.901163 0.523872 0.040 Uiso 1 1 calc R U . . .
H00O H 1.005911 0.873374 0.557231 0.040 Uiso 1 1 calc R U . . .
H00P H 0.945693 0.903848 0.646677 0.040 Uiso 1 1 calc R U . . .
C00P C 0.72316(8) 0.26818(13) 0.68078(11) 0.0206(3) Uani 1 1 d . . . . .
H00Q H 0.692105 0.209354 0.638676 0.025 Uiso 1 1 calc R U . . .
C00Q C 0.75678(8) 1.01945(13) 0.92215(11) 0.0216(3) Uani 1 1 d . . . . .
H00R H 0.772717 1.008791 0.997961 0.032 Uiso 1 1 calc R U . . .
H00S H 0.763574 1.108096 0.902011 0.032 Uiso 1 1 calc R U . . .
H00T H 0.790052 0.965680 0.880013 0.032 Uiso 1 1 calc R U . . .
C00R C 0.50125(8) 0.65088(14) 0.83886(12) 0.0251(3) Uani 1 1 d . . . . .
H00U H 0.455178 0.634649 0.787410 0.030 Uiso 1 1 calc R U . . .
H00V H 0.501110 0.585392 0.895005 0.030 Uiso 1 1 calc R U . . .
C00S C 0.61538(9) 1.05059(14) 0.97234(11) 0.0238(3) Uani 1 1 d . . . . .
H00W H 0.560091 1.025630 0.953626 0.036 Uiso 1 1 calc R U . . .
H00X H 0.620940 1.142037 0.962696 0.036 Uiso 1 1 calc R U . . .
H00Y H 0.629789 1.028608 1.046796 0.036 Uiso 1 1 calc R U . . .
C00T C 0.94637(9) 0.65448(16) 0.48376(12) 0.0282(3) Uani 1 1 d . . . . .
H00Z H 0.929288 0.566227 0.488796 0.042 Uiso 1 1 calc R U . . .
H H 1.003111 0.657305 0.471004 0.042 Uiso 1 1 calc R U . . .
HA H 0.915483 0.696001 0.424793 0.042 Uiso 1 1 calc R U . . .
C00U C 0.66991(8) 0.98186(12) 0.90117(10) 0.0177(3) Uani 1 1 d . . . . .
C00V C 0.84404(9) 0.19738(14) 0.58894(12) 0.0268(3) Uani 1 1 d . . . . .
H00 H 0.842272 0.239422 0.519474 0.040 Uiso 1 1 calc R U . . .
HB H 0.816233 0.116073 0.581930 0.040 Uiso 1 1 calc R U . . .
HC H 0.899619 0.183106 0.614652 0.040 Uiso 1 1 calc R U . . .

loop_
_atom_site_aniso_label
_atom_site_aniso_U_11
_atom_site_aniso_U_22
_atom_site_aniso_U_33
_atom_site_aniso_U_23
_atom_site_aniso_U_13
_atom_site_aniso_U_12
S001 0.02721(19) 0.01505(18) 0.01262(17) 0.00062(11) 0.00295(12) 0.00058(12)
O002 0.0228(5) 0.0143(4) 0.0133(4) -0.0020(3) 0.0038(3) 0.0001(3)
O003 0.0352(6) 0.0206(5) 0.0130(4) -0.0014(4) -0.0031(4) 0.0034(4)
O004 0.0169(4) 0.0231(5) 0.0168(4) -0.0042(4) 0.0034(3) 0.0007(4)
O005 0.0213(5) 0.0313(5) 0.0185(5) -0.0079(4) 0.0015(4) -0.0016(4)
O006 0.0249(5) 0.0179(5) 0.0141(4) -0.0009(3) 0.0014(4) 0.0060(4)
O007 0.0375(6) 0.0204(5) 0.0229(5) 0.0025(4) 0.0110(4) -0.0036(4)
O008 0.0223(5) 0.0359(6) 0.0310(6) -0.0107(5) 0.0058(4) 0.0002(4)
N009 0.0190(5) 0.0151(5) 0.0158(5) -0.0008(4) 0.0009(4) -0.0004(4)
N00A 0.0183(5) 0.0174(5) 0.0133(5) -0.0035(4) 0.0018(4) 0.0007(4)
C00B 0.0183(6) 0.0149(6) 0.0127(6) -0.0013(5) 0.0028(5) 0.0006(5)
C00C 0.0180(6) 0.0174(6) 0.0127(6) -0.0014(5) 0.0021(4) 0.0023(5)
C00D 0.0241(6) 0.0177(6) 0.0132(6) 0.0003(5) 0.0032(5) 0.0032(5)
C00E 0.0260(7) 0.0130(6) 0.0137(6) 0.0009(5) 0.0009(5) 0.0024(5)
C00F 0.0225(7) 0.0197(7) 0.0241(7) -0.0019(5) 0.0006(5) -0.0009(5)
C00G 0.0230(6) 0.0158(6) 0.0216(7) 0.0008(5) 0.0009(5) -0.0015(5)
C00H 0.0209(6) 0.0181(6) 0.0136(6) -0.0004(5) 0.0034(5) 0.0021(5)
C00I 0.0185(6) 0.0220(7) 0.0151(6) -0.0017(5) 0.0002(5) 0.0019(5)
C00J 0.0252(7) 0.0180(6) 0.0210(7) -0.0035(5) -0.0029(5) -0.0013(5)
C00K 0.0154(6) 0.0237(7) 0.0190(6) -0.0011(5) 0.0032(5) 0.0009(5)
C00L 0.0217(7) 0.0269(7) 0.0262(7) 0.0032(6) -0.0011(5) 0.0013(5)
C00M 0.0281(7) 0.0138(6) 0.0166(6) 0.0009(5) 0.0009(5) 0.0012(5)
C00N 0.0200(6) 0.0197(6) 0.0176(6) -0.0038(5) -0.0004(5) -0.0018(5)
C00O 0.0240(7) 0.0241(7) 0.0332(8) 0.0046(6) 0.0053(6) -0.0007(6)
C00P 0.0274(7) 0.0142(6) 0.0197(6) -0.0021(5) -0.0018(5) -0.0024(5)
C00Q 0.0253(7) 0.0190(7) 0.0201(7) -0.0018(5) 0.0003(5) -0.0022(5)
C00R 0.0207(7) 0.0277(8) 0.0272(7) -0.0027(6) 0.0033(5) -0.0036(5)
C00S 0.0298(7) 0.0217(7) 0.0204(7) -0.0053(5) 0.0052(5) 0.0030(6)
C00T 0.0206(7) 0.0405(9) 0.0240(7) -0.0083(6) 0.0055(5) 0.0016(6)
C00U 0.0238(7) 0.0149(6) 0.0144(6) -0.0006(5) 0.0015(5) 0.0009(5)
C00V 0.0310(8) 0.0232(7) 0.0266(7) -0.0068(6) 0.0047(6) 0.0005(6)

loop_
_atom_type_symbol
_atom_type_description
_atom_type_scat_dispersion_real
_atom_type_scat_dispersion_imag
_atom_type_scat_source
C C 0.0181 0.0091 'International Tables Vol C Tables 4.2.6.8 and 6.1.1.4'
H H 0.0000 0.0000 'International Tables Vol C Tables 4.2.6.8 and 6.1.1.4'
N N 0.0311 0.0180 'International Tables Vol C Tables 4.2.6.8 and 6.1.1.4'
O O 0.0492 0.0322 'International Tables Vol C Tables 4.2.6.8 and 6.1.1.4'
S S 0.3331 0.5567 'International Tables Vol C Tables 4.2.6.8 and 6.1.1.4'

loop_
_geom_angle_atom_site_label_1
_geom_angle_atom_site_label_2
_geom_angle_atom_site_label_3
_geom_angle
_geom_angle_site_symmetry_1
_geom_angle_site_symmetry_3
_geom_angle_publ_flag
O003 S001 N009 105.88(6) . . ?
O003 S001 C00E 107.66(6) . . ?
O007 S001 O003 120.47(6) . . ?
O007 S001 N009 107.07(6) . . ?
O007 S001 C00E 106.81(6) . . ?
N009 S001 C00E 108.53(6) . . ?
C00B O002 C00U 116.01(9) . . ?
C00H O004 C00K 119.63(10) . . ?
C00U O006 C00D 114.13(10) . . ?
C00B N009 S001 122.43(9) . . ?
C00B N009 C00N 112.50(10) . . ?
C00N N009 S001 121.92(9) . . ?
C00H N00A C00C 121.40(11) . . ?
O002 C00B C00C 112.04(10) . . ?
N009 C00B O002 105.39(10) . . ?
N009 C00B C00C 103.59(10) . . ?
N00A C00C C00B 108.71(10) . . ?
N00A C00C C00D 111.24(10) . . ?
N00A C00C C00I 109.10(10) . . ?
C00D C00C C00B 112.56(10) . . ?
C00D C00C C00I 111.85(11) . . ?
C00I C00C C00B 103.02(10) . . ?
O006 C00D C00C 110.07(10) . . ?
C00G C00E S001 119.83(10) . . ?
C00J C00E S001 119.30(10) . . ?
C00J C00E C00G 120.84(12) . . ?
C00J C00F C00M 121.26(13) . . ?
C00P C00G C00E 119.17(12) . . ?
O004 C00H N00A 110.36(11) . . ?
O005 C00H O004 125.04(12) . . ?
O005 C00H N00A 124.58(12) . . ?
C00C C00I C00N 107.55(10) . . ?
C00F C00J C00E 119.07(12) . . ?
O004 C00K C00L 110.42(11) . . ?
O004 C00K C00O 110.44(11) . . ?
O004 C00K C00T 101.97(10) . . ?
C00O C00K C00L 112.36(12) . . ?
C00T C00K C00L 110.50(12) . . ?
C00T C00K C00O 110.68(12) . . ?
C00F C00M C00V 120.20(13) . . ?
C00P C00M C00F 118.58(12) . . ?
C00P C00M C00V 121.22(12) . . ?
N009 C00N C00I 102.96(10) . . ?
N009 C00N C00R 111.01(11) . . ?
C00R C00N C00I 112.99(11) . . ?
C00G C00P C00M 121.04(12) . . ?
O008 C00R C00N 113.02(11) . . ?
O002 C00U C00Q 111.14(11) . . ?
O002 C00U C00S 105.35(10) . . ?
O006 C00U O002 108.76(10) . . ?
O006 C00U C00Q 112.74(11) . . ?
O006 C00U C00S 105.62(11) . . ?
C00S C00U C00Q 112.79(11) . . ?

loop_
_geom_bond_atom_site_label_1
_geom_bond_atom_site_label_2
_geom_bond_distance
_geom_bond_site_symmetry_2
_geom_bond_publ_flag
S001 O003 1.4342(10) . ?
S001 O007 1.4315(11) . ?
S001 N009 1.6255(11) . ?
S001 C00E 1.7650(13) . ?
O002 C00B 1.4448(15) . ?
O002 C00U 1.4497(15) . ?
O004 C00H 1.3454(15) . ?
O004 C00K 1.4783(15) . ?
O005 C00H 1.2162(16) . ?
O006 C00D 1.4274(15) . ?
O006 C00U 1.4134(16) . ?
O008 C00R 1.4221(18) . ?
N009 C00B 1.4436(16) . ?
N009 C00N 1.4895(16) . ?
N00A C00C 1.4675(16) . ?
N00A C00H 1.3631(17) . ?
C00B C00C 1.5476(17) . ?
C00C C00D 1.5318(18) . ?
C00C C00I 1.5349(18) . ?
C00E C00G 1.3931(19) . ?
C00E C00J 1.388(2) . ?
C00F C00J 1.385(2) . ?
C00F C00M 1.3973(19) . ?
C00G C00P 1.3887(19) . ?
C00I C00N 1.5422(18) . ?
C00K C00L 1.5211(19) . ?
C00K C00O 1.521(2) . ?
C00K C00T 1.5178(19) . ?
C00M C00P 1.391(2) . ?
C00M C00V 1.5051(19) . ?
C00N C00R 1.5267(19) . ?
C00Q C00U 1.5205(19) . ?
C00S C00U 1.5133(18) . ?
